data_4084302
loop_
_publ_author_name
'Blase, Verena'
'Flores-Figueroa, Aar\'on'
'Schulte to Brinke, Christian'
'Hahn, F. Ekkehardt'

_publ_section_title
;
 Template Synthesis of Tetracarbene Platinum(II) Complexes with Five-
 and Six-Membered-Ring N-Heterocyclic Carbenes
;
_journal_issue 17
_journal_name_full Organometallics
_journal_page_first 4471
_journal_paper_doi 10.1021/om5006947
_journal_volume 33
_journal_year 2014
_chemical_formula_moiety 'C12 H24 N8 Pt, 2(F6 P), 2(C4 H10 O)'
_chemical_formula_sum 'C20 H44 F12 N8 O2 P2 Pt'
_chemical_formula_weight 913.66
_chemical_name_systematic
;
 ?
;
_space_group_IT_number 14
_symmetry_cell_setting monoclinic
_symmetry_space_group_name_Hall '-P 2ybc'
_symmetry_space_group_name_H-M 'P 1 21/c 1'
_atom_sites_solution_hydrogens geom
_atom_sites_solution_primary direct
_atom_sites_solution_secondary difmap
_audit_creation_method SHELXL-97
_cell_angle_alpha 90.00
_cell_angle_beta 94.8070(10)
_cell_angle_gamma 90.00
_cell_formula_units_Z 2
_cell_length_a 7.9649(5)
_cell_length_b 21.5008(13)
_cell_length_c 9.9033(6)
_cell_measurement_reflns_used 900
_cell_measurement_temperature 153(2)
_cell_measurement_theta_max 22.5
_cell_measurement_theta_min 1
_cell_volume 1689.99(18)
_computing_cell_refinement 'APEX2(Bruker AXS, 2007)'
_computing_data_collection 'APEX2(Bruker AXS, 2007)'
_computing_data_reduction 'SAINT,SADABS (Bruker AXS, 2007 )'
_computing_molecular_graphics
;
ORTEP3,L.J. Farrugia, J. Appl. Cryst. (1997) 30, 565
;
_computing_structure_refinement
;
SHELXL-97, G. M. Sheldrick, Acta Cryst. (2008) A64, 112-122
;
_computing_structure_solution
;
SHELXS-97 , G. M. Sheldrick, Acta Cryst. (2008) A64, 112-122
;
_diffrn_ambient_temperature 153(2)
_diffrn_detector_area_resol_mean 80
_diffrn_measured_fraction_theta_full 1.000
_diffrn_measured_fraction_theta_max 1.000
_diffrn_measurement_device_type 'CCD area detector'
_diffrn_measurement_method 'Omega and Phi scans'
_diffrn_radiation_monochromator graphite
_diffrn_radiation_source 'fine-focus sealed tube'
_diffrn_radiation_type MoK\a
_diffrn_radiation_wavelength 0.71073
_diffrn_reflns_av_R_equivalents 0.0347
_diffrn_reflns_av_sigmaI/netI 0.0308
_diffrn_reflns_limit_h_max 10
_diffrn_reflns_limit_h_min -10
_diffrn_reflns_limit_k_max 29
_diffrn_reflns_limit_k_min -29
_diffrn_reflns_limit_l_max 13
_diffrn_reflns_limit_l_min -13
_diffrn_reflns_number 18574
_diffrn_reflns_theta_full 27.50
_diffrn_reflns_theta_max 29.12
_diffrn_reflns_theta_min 1.89
_exptl_absorpt_coefficient_mu 4.345
_exptl_absorpt_correction_T_max 0.6464
_exptl_absorpt_correction_T_min 0.6020
_exptl_absorpt_correction_type multi-scan
_exptl_absorpt_process_details
; 
 Corrections were done with the SADABS program, utilizing the none merged
 raw data obtained from the integration process. Integration and final cell
 refinement were done with SAINT.

 SADABS reports ratio of Tmin/Tmax = 0.793084  
;
_exptl_crystal_colour colourless
_exptl_crystal_density_diffrn 1.795
_exptl_crystal_density_method 'not measured'
_exptl_crystal_description prism
_exptl_crystal_F_000 904
_exptl_crystal_size_max 0.13
_exptl_crystal_size_mid 0.12
_exptl_crystal_size_min 0.11
_refine_diff_density_max 0.844
_refine_diff_density_min -0.642
_refine_diff_density_rms 0.091
_refine_ls_extinction_method none
_refine_ls_goodness_of_fit_ref 1.044
_refine_ls_hydrogen_treatment noref
_refine_ls_matrix_type full
_refine_ls_number_parameters 207
_refine_ls_number_reflns 4549
_refine_ls_number_restraints 0
_refine_ls_restrained_S_all 1.044
_refine_ls_R_factor_all 0.0387
_refine_ls_R_factor_gt 0.0238
_refine_ls_shift/su_max 0.001
_refine_ls_shift/su_mean 0.000
_refine_ls_structure_factor_coef Fsqd
_refine_ls_weighting_details 'calc w=1/[\s^2^(Fo^2^)+(0.0227P)^2^+0.7598P] where P=(Fo^2^+2Fc^2^)/3'
_refine_ls_weighting_scheme calc
_refine_ls_wR_factor_gt 0.0505
_refine_ls_wR_factor_ref 0.0545
_reflns_number_gt 3352
_reflns_number_total 4549
_reflns_threshold_expression >2sigma(I)
_cod_data_source_file om5006947_si_002.cif
_cod_data_source_block '[3](PF6)2'
_cod_depositor_comments
;
The following automatic conversions were performed:

'_symmetry_cell_setting' value 'Monoclinic' changed to 'monoclinic'
according to
/home/saulius/struct/COD-crude-data--automatic-downloads/rss-feeds/ACS/lib/dictionaries/cif_core.dic
dictionary named 'cif_core.dic' version 2.4.2 from 2011-04-26.

Automatic conversion script
Id: cif_fix_values 2281 2013-09-26 08:29:07Z andrius 
;
_cod_original_sg_symbol_H-M 'P 21/c'
_cod_database_code 4084302

loop_
_symmetry_equiv_pos_as_xyz
'x, y, z'
'-x, y+1/2, -z+1/2'
'-x, -y, -z'
'x, -y-1/2, z-1/2'

loop_
_atom_site_label
_atom_site_type_symbol
_atom_site_fract_x
_atom_site_fract_y
_atom_site_fract_z
_atom_site_U_iso_or_equiv
_atom_site_adp_type
_atom_site_occupancy
_atom_site_symmetry_multiplicity
_atom_site_calc_flag
_atom_site_refinement_flags
Pt1 Pt 0.5000 0.5000 0.5000 0.02023(5) Uani 1 2 d S
N1 N 0.2253(3) 0.57905(12) 0.3650(3) 0.0319(6) Uani 1 1 d .
H1 H 0.2002 0.5923 0.4449 0.038 Uiso 1 1 calc R
N2 N 0.3425(3) 0.52500(13) 0.2177(2) 0.0309(6) Uani 1 1 d .
H2 H 0.4140 0.4993 0.1839 0.037 Uiso 1 1 calc R
N3 N 0.3526(4) 0.37988(12) 0.3867(3) 0.0417(7) Uani 1 1 d .
H3 H 0.3815 0.3897 0.3056 0.050 Uiso 1 1 calc R
N4 N 0.3210(4) 0.38838(12) 0.5959(3) 0.0404(7) Uani 1 1 d .
H4 H 0.3243 0.4052 0.6771 0.048 Uiso 1 1 calc R
C1 C 0.3429(4) 0.53659(12) 0.3490(3) 0.0225(6) Uani 1 1 d .
C2 C 0.1412(5) 0.60176(16) 0.2372(3) 0.0420(8) Uani 1 1 d .
H2A H 0.1703 0.6457 0.2208 0.050 Uiso 1 1 calc R
H2B H 0.0173 0.5977 0.2361 0.050 Uiso 1 1 calc R
C3 C 0.2123(4) 0.55869(15) 0.1334(3) 0.0334(7) Uani 1 1 d .
H3A H 0.1250 0.5301 0.0924 0.040 Uiso 1 1 calc R
H3B H 0.2614 0.5825 0.0608 0.040 Uiso 1 1 calc R
C4 C 0.3798(3) 0.41664(13) 0.4921(3) 0.0228(6) Uani 1 1 d .
C5 C 0.2700(4) 0.32108(14) 0.4156(3) 0.0348(7) Uani 1 1 d .
H5A H 0.3414 0.2850 0.3963 0.042 Uiso 1 1 calc R
H5B H 0.1595 0.3171 0.3626 0.042 Uiso 1 1 calc R
C6 C 0.2497(5) 0.32689(15) 0.5657(3) 0.0381(8) Uani 1 1 d .
H6A H 0.1297 0.3249 0.5845 0.046 Uiso 1 1 calc R
H6B H 0.3132 0.2941 0.6182 0.046 Uiso 1 1 calc R
P1 P 0.31850(11) 0.37065(4) -0.00786(8) 0.02753(17) Uani 1 1 d .
F1 F 0.3672(3) 0.31775(10) 0.1008(2) 0.0572(6) Uani 1 1 d .
F2 F 0.1807(3) 0.32712(9) -0.0847(2) 0.0534(6) Uani 1 1 d .
F3 F 0.2747(3) 0.42494(9) -0.11536(19) 0.0475(5) Uani 1 1 d .
F4 F 0.4584(2) 0.41486(9) 0.0701(2) 0.0466(5) Uani 1 1 d .
F5 F 0.1829(3) 0.39790(10) 0.0850(2) 0.0497(5) Uani 1 1 d .
F6 F 0.4570(3) 0.34473(9) -0.1010(2) 0.0472(5) Uani 1 1 d .
O1 O 0.1713(3) 0.64706(10) 0.6102(2) 0.0341(5) Uani 1 1 d .
C7 C 0.1640(5) 0.61546(18) 0.7362(3) 0.0462(9) Uani 1 1 d .
H7A H 0.0841 0.6368 0.7920 0.055 Uiso 1 1 calc R
H7B H 0.2766 0.6154 0.7868 0.055 Uiso 1 1 calc R
C8 C 0.1067(6) 0.54960(18) 0.7073(4) 0.0582(11) Uani 1 1 d .
H8A H -0.0025 0.5501 0.6537 0.087 Uiso 1 1 calc R
H8B H 0.0956 0.5278 0.7930 0.087 Uiso 1 1 calc R
H8C H 0.1898 0.5281 0.6565 0.087 Uiso 1 1 calc R
C9 C 0.2293(5) 0.70994(18) 0.6276(4) 0.0460(9) Uani 1 1 d .
H9A H 0.3417 0.7105 0.6786 0.055 Uiso 1 1 calc R
H9B H 0.1504 0.7339 0.6796 0.055 Uiso 1 1 calc R
C10 C 0.2395(5) 0.7386(2) 0.4911(4) 0.0571(11) Uani 1 1 d .
H10A H 0.3130 0.7133 0.4384 0.086 Uiso 1 1 calc R
H10B H 0.2856 0.7807 0.5016 0.086 Uiso 1 1 calc R
H10C H 0.1266 0.7404 0.4437 0.086 Uiso 1 1 calc R

loop_
_atom_site_aniso_label
_atom_site_aniso_U_11
_atom_site_aniso_U_22
_atom_site_aniso_U_33
_atom_site_aniso_U_23
_atom_site_aniso_U_13
_atom_site_aniso_U_12
Pt1 0.02576(8) 0.01695(7) 0.01763(7) 0.00000(7) -0.00031(5) 0.00139(7)
N1 0.0359(15) 0.0360(15) 0.0233(13) 0.0008(11) -0.0005(11) 0.0116(12)
N2 0.0415(16) 0.0291(13) 0.0215(13) 0.0007(11) -0.0020(11) 0.0083(12)
N3 0.073(2) 0.0294(15) 0.0229(13) -0.0036(11) 0.0057(14) -0.0195(14)
N4 0.066(2) 0.0291(14) 0.0280(14) -0.0072(12) 0.0145(14) -0.0176(14)
C1 0.0270(15) 0.0176(13) 0.0225(14) 0.0009(11) 0.0002(11) -0.0037(11)
C2 0.052(2) 0.0394(19) 0.0322(18) 0.0035(15) -0.0124(16) 0.0117(16)
C3 0.0382(18) 0.0333(17) 0.0266(16) 0.0038(13) -0.0091(13) -0.0027(14)
C4 0.0245(14) 0.0219(14) 0.0215(13) 0.0014(11) -0.0012(11) 0.0040(11)
C5 0.046(2) 0.0227(15) 0.0346(17) -0.0006(13) -0.0029(14) -0.0109(14)
C6 0.050(2) 0.0255(16) 0.0398(19) 0.0005(14) 0.0107(16) -0.0119(15)
P1 0.0345(4) 0.0247(4) 0.0230(4) -0.0011(3) 0.0003(3) 0.0051(3)
F1 0.0906(18) 0.0411(12) 0.0389(12) 0.0139(10) -0.0011(11) 0.0112(12)
F2 0.0485(13) 0.0398(12) 0.0688(15) -0.0156(11) -0.0134(11) -0.0006(10)
F3 0.0703(15) 0.0367(11) 0.0350(11) 0.0101(9) 0.0008(10) 0.0153(10)
F4 0.0416(11) 0.0406(11) 0.0562(13) -0.0197(10) -0.0046(10) 0.0003(9)
F5 0.0479(13) 0.0507(13) 0.0536(13) -0.0106(10) 0.0233(10) 0.0035(10)
F6 0.0510(13) 0.0485(12) 0.0433(12) -0.0114(10) 0.0109(10) 0.0151(10)
O1 0.0427(13) 0.0333(12) 0.0268(11) 0.0007(9) 0.0059(10) 0.0004(10)
C7 0.045(2) 0.062(3) 0.0320(18) 0.0120(17) 0.0033(16) 0.0036(18)
C8 0.079(3) 0.045(2) 0.054(2) 0.0167(19) 0.028(2) 0.016(2)
C9 0.046(2) 0.049(2) 0.042(2) -0.0059(17) 0.0040(17) -0.0147(18)
C10 0.066(3) 0.055(3) 0.050(2) 0.005(2) -0.001(2) -0.029(2)

loop_
_atom_type_symbol
_atom_type_description
_atom_type_scat_dispersion_real
_atom_type_scat_dispersion_imag
_atom_type_scat_source
C C 0.0033 0.0016 'International Tables Vol C Tables 4.2.6.8 and 6.1.1.4'
H H 0.0000 0.0000 'International Tables Vol C Tables 4.2.6.8 and 6.1.1.4'
N N 0.0061 0.0033 'International Tables Vol C Tables 4.2.6.8 and 6.1.1.4'
F F 0.0171 0.0103 'International Tables Vol C Tables 4.2.6.8 and 6.1.1.4'
Pt Pt -1.7033 8.3905 'International Tables Vol C Tables 4.2.6.8 and 6.1.1.4'
P P 0.1023 0.0942 'International Tables Vol C Tables 4.2.6.8 and 6.1.1.4'
O O 0.0106 0.0060 'International Tables Vol C Tables 4.2.6.8 and 6.1.1.4'

loop_
_geom_angle_atom_site_label_1
_geom_angle_atom_site_label_2
_geom_angle_atom_site_label_3
_geom_angle
_geom_angle_site_symmetry_1
_geom_angle_site_symmetry_3
C1 Pt1 C1 180.000(1) . 3_666
C1 Pt1 C4 86.87(11) . 3_666
C1 Pt1 C4 93.13(11) 3_666 3_666
C1 Pt1 C4 93.13(11) . .
C1 Pt1 C4 86.87(11) 3_666 .
C4 Pt1 C4 180.000(1) 3_666 .
C1 N1 C2 113.8(3) . .
C1 N2 C3 114.2(3) . .
C4 N3 C5 114.3(3) . .
C4 N4 C6 114.6(3) . .
N2 C1 N1 107.6(3) . .
N2 C1 Pt1 127.0(2) . .
N1 C1 Pt1 125.3(2) . .
N1 C2 C3 102.2(2) . .
N2 C3 C2 101.6(2) . .
N3 C4 N4 107.3(3) . .
N3 C4 Pt1 127.4(2) . .
N4 C4 Pt1 125.2(2) . .
N3 C5 C6 102.0(2) . .
N4 C6 C5 101.8(2) . .
F2 P1 F5 91.07(12) . .
F2 P1 F1 91.28(13) . .
F5 P1 F1 90.65(12) . .
F2 P1 F6 90.04(12) . .
F5 P1 F6 178.71(12) . .
F1 P1 F6 89.99(12) . .
F2 P1 F3 90.44(12) . .
F5 P1 F3 89.72(12) . .
F1 P1 F3 178.23(14) . .
F6 P1 F3 89.61(11) . .
F2 P1 F4 179.99(18) . .
F5 P1 F4 88.93(11) . .
F1 P1 F4 88.73(12) . .
F6 P1 F4 89.96(11) . .
F3 P1 F4 89.55(12) . .
C7 O1 C9 112.3(3) . .
O1 C7 C8 108.4(3) . .
O1 C9 C10 108.7(3) . .

loop_
_geom_bond_atom_site_label_1
_geom_bond_atom_site_label_2
_geom_bond_distance
_geom_bond_site_symmetry_2
Pt1 C1 2.026(3) .
Pt1 C1 2.026(3) 3_666
Pt1 C4 2.030(3) 3_666
Pt1 C4 2.030(3) .
N1 C1 1.327(4) .
N1 C2 1.464(4) .
N2 C1 1.324(4) .
N2 C3 1.467(4) .
N3 C4 1.313(4) .
N3 C5 1.464(4) .
N4 C4 1.313(4) .
N4 C6 1.460(4) .
C2 C3 1.527(5) .
C5 C6 1.514(4) .
P1 F2 1.587(2) .
P1 F5 1.588(2) .
P1 F1 1.591(2) .
P1 F6 1.596(2) .
P1 F3 1.5985(19) .
P1 F4 1.611(2) .
O1 C7 1.426(4) .
O1 C9 1.434(4) .
C7 C8 1.508(5) .
C9 C10 1.494(5) .
